data_7236078
loop_
_publ_author_name
'Liu, Fuling'
'Xu, Yuwen'
'Zhao, Lianming'
'Zhang, Liangliang'
'Guo, Wenyue'
'Wang, Rongming'
'Sun, Daofeng'

_publ_section_title
;
 Porous barium--organic frameworks with highly efficient catalytic
 capacity and fluorescence sensing ability
;
_journal_issue 43
_journal_name_full 'Journal of Materials Chemistry A'
_journal_page_first 21545
_journal_paper_doi 10.1039/C5TA03680A
_journal_volume 3
_journal_year 2015
_chemical_formula_sum 'C34 H24 Ba O12'
_chemical_formula_weight 761.87
_space_group_IT_number 15
_space_group_name_Hall '-C 2yc'
_space_group_name_H-M_alt 'C 1 2/c 1'
_symmetry_cell_setting monoclinic
_symmetry_space_group_name_H-M 'C 1 2/c 1'
_atom_sites_solution_hydrogens geom
_atom_sites_solution_primary direct
_atom_sites_solution_secondary difmap
_audit_creation_method SHELXL-97
_audit_update_record
;
2014-01-16 deposited with the CCDC.
2015-08-03 downloaded from the CCDC.
;
_cell_angle_alpha 90.00
_cell_angle_beta 98.533(2)
_cell_angle_gamma 90.00
_cell_formula_units_Z 4
_cell_length_a 32.2746(7)
_cell_length_b 12.6358(6)
_cell_length_c 8.9507(2)
_cell_measurement_temperature 293(2)
_cell_volume 3609.8(2)
_computing_structure_refinement 'SHELXL-97 (Sheldrick, 1997)'
_computing_structure_solution 'SHELXS-97 (Sheldrick, 1990)'
_diffrn_ambient_temperature 293(2)
_diffrn_measured_fraction_theta_full 0.994
_diffrn_measured_fraction_theta_max 0.994
_diffrn_radiation_monochromator graphite
_diffrn_radiation_source 'fine-focus sealed tube'
_diffrn_radiation_type CuK\a
_diffrn_radiation_wavelength 1.54184
_diffrn_reflns_av_R_equivalents 0.0485
_diffrn_reflns_av_sigmaI/netI 0.0306
_diffrn_reflns_limit_h_max 38
_diffrn_reflns_limit_h_min -36
_diffrn_reflns_limit_k_max 15
_diffrn_reflns_limit_k_min -14
_diffrn_reflns_limit_l_max 8
_diffrn_reflns_limit_l_min -10
_diffrn_reflns_number 12228
_diffrn_reflns_theta_full 70.35
_diffrn_reflns_theta_max 70.35
_diffrn_reflns_theta_min 3.76
_exptl_absorpt_coefficient_mu 9.055
_exptl_absorpt_correction_T_max 0.6602
_exptl_absorpt_correction_T_min 0.4646
_exptl_absorpt_correction_type multi-scan
_exptl_crystal_density_diffrn 1.402
_exptl_crystal_density_method 'not measured'
_exptl_crystal_F_000 1520
_exptl_crystal_size_max 0.10
_exptl_crystal_size_mid 0.10
_exptl_crystal_size_min 0.05
_refine_diff_density_max 2.243
_refine_diff_density_min -0.839
_refine_diff_density_rms 0.125
_refine_ls_extinction_method none
_refine_ls_goodness_of_fit_ref 1.046
_refine_ls_hydrogen_treatment mixed
_refine_ls_matrix_type full
_refine_ls_number_parameters 215
_refine_ls_number_reflns 3429
_refine_ls_number_restraints 0
_refine_ls_restrained_S_all 1.046
_refine_ls_R_factor_all 0.0718
_refine_ls_R_factor_gt 0.0604
_refine_ls_shift/su_max 0.000
_refine_ls_shift/su_mean 0.000
_refine_ls_structure_factor_coef Fsqd
_refine_ls_weighting_details 'calc w=1/[\s^2^(Fo^2^)+(0.1210P)^2^+6.2730P] where P=(Fo^2^+2Fc^2^)/3'
_refine_ls_weighting_scheme calc
_refine_ls_wR_factor_gt 0.1625
_refine_ls_wR_factor_ref 0.1801
_reflns_number_gt 2763
_reflns_number_total 3429
_reflns_threshold_expression >2sigma(I)
_cod_data_source_file c5ta03680a2.cif
_cod_data_source_block p
_cod_original_sg_symbol_H-M C2/c
_cod_database_code 7236078

loop_
_symmetry_equiv_pos_as_xyz
'x, y, z'
'-x, y, -z+1/2'
'x+1/2, y+1/2, z'
'-x+1/2, y+1/2, -z+1/2'
'-x, -y, -z'
'x, -y, z-1/2'
'-x+1/2, -y+1/2, -z'
'x+1/2, -y+1/2, z-1/2'

loop_
_atom_site_label
_atom_site_type_symbol
_atom_site_fract_x
_atom_site_fract_y
_atom_site_fract_z
_atom_site_U_iso_or_equiv
_atom_site_adp_type
_atom_site_occupancy
_atom_site_symmetry_multiplicity
_atom_site_calc_flag
_atom_site_refinement_flags
Ba1 Ba -0.5000 -0.06956(5) -0.2500 0.0712(3) Uani 1 2 d S
O1 O -0.44233(15) -0.1748(6) -0.0545(5) 0.115(2) Uani 1 1 d .
O4 O -0.42523(16) -0.1289(7) 0.6471(5) 0.115(2) Uani 1 1 d .
O3 O -0.46974(16) -0.0807(4) 0.4540(6) 0.0888(16) Uani 1 1 d .
O2 O -0.37777(16) -0.1633(6) -0.0988(5) 0.122(2) Uani 1 1 d .
H2 H -0.3889 -0.1415 -0.1815 0.183 Uiso 1 1 d R
O5 O -0.2377(2) 0.1393(7) 0.4043(11) 0.143(3) Uani 1 1 d .
O6 O -0.3342(4) -0.5835(7) 0.459(2) 0.209(7) Uani 1 1 d .
C7 C -0.4057(2) -0.1695(7) -0.0082(6) 0.085(2) Uani 1 1 d .
C2 C -0.40417(17) -0.1441(6) 0.4053(6) 0.0692(16) Uani 1 1 d .
C6 C -0.38919(18) -0.1693(6) 0.1549(6) 0.0769(18) Uani 1 1 d .
C1 C -0.41736(17) -0.1487(6) 0.2515(6) 0.0708(16) Uani 1 1 d .
H1 H -0.4454 -0.1378 0.2134 0.085 Uiso 1 1 calc R
C5 C -0.34730(19) -0.1895(7) 0.2109(7) 0.083(2) Uani 1 1 d .
H5 H -0.3282 -0.2028 0.1448 0.100 Uiso 1 1 calc R
C3 C -0.36262(18) -0.1651(6) 0.4614(6) 0.0782(19) Uani 1 1 d .
H3 H -0.3537 -0.1626 0.5651 0.094 Uiso 1 1 calc R
C4 C -0.33418(18) -0.1899(7) 0.3651(7) 0.0790(19) Uani 1 1 d .
C8 C -0.43526(19) -0.1163(7) 0.5097(6) 0.0754(17) Uani 1 1 d .
C9 C -0.29015(19) -0.2187(7) 0.4314(6) 0.081(2) Uani 1 1 d .
C10 C -0.25885(19) -0.1433(7) 0.4578(7) 0.082(2) Uani 1 1 d .
C14 C -0.2825(2) -0.3256(7) 0.4733(8) 0.085(2) Uani 1 1 d .
C12 C -0.2341(3) 0.0352(9) 0.4432(14) 0.114(3) Uani 1 1 d .
C15 C -0.3136(3) -0.4051(9) 0.4452(13) 0.112(3) Uani 1 1 d .
H15 H -0.3402 -0.3865 0.3973 0.134 Uiso 1 1 calc R
C11 C -0.2653(3) -0.0353(8) 0.4147(11) 0.097(2) Uani 1 1 d .
H11 H -0.2914 -0.0135 0.3664 0.117 Uiso 1 1 calc R
C16 C -0.3062(3) -0.5040(11) 0.4847(15) 0.128(4) Uani 1 1 d .
C13 C -0.2769(3) 0.1781(10) 0.3401(14) 0.128(4) Uani 1 1 d .
H13A H -0.2760 0.2540 0.3359 0.192 Uiso 1 1 calc R
H13B H -0.2977 0.1567 0.4006 0.192 Uiso 1 1 calc R
H13C H -0.2841 0.1503 0.2398 0.192 Uiso 1 1 calc R
C17 C -0.3736(7) -0.5596(15) 0.368(4) 0.33(2) Uani 1 1 d .
H17A H -0.3691 -0.5117 0.2891 0.498 Uiso 1 1 calc R
H17B H -0.3919 -0.5274 0.4304 0.498 Uiso 1 1 calc R
H17C H -0.3860 -0.6237 0.3252 0.498 Uiso 1 1 calc R

loop_
_atom_site_aniso_label
_atom_site_aniso_U_11
_atom_site_aniso_U_22
_atom_site_aniso_U_33
_atom_site_aniso_U_23
_atom_site_aniso_U_13
_atom_site_aniso_U_12
Ba1 0.0317(3) 0.1513(6) 0.0288(3) 0.000 -0.00152(17) 0.000
O1 0.055(3) 0.247(7) 0.040(2) 0.010(3) -0.003(2) 0.031(3)
O4 0.066(3) 0.246(7) 0.034(2) 0.010(3) 0.013(2) 0.050(4)
O3 0.051(3) 0.170(5) 0.047(3) 0.009(2) 0.012(2) 0.036(2)
O2 0.060(3) 0.268(8) 0.039(2) 0.014(3) 0.008(2) 0.044(4)
O5 0.091(5) 0.173(7) 0.156(8) 0.019(6) -0.013(5) 0.011(5)
O6 0.113(8) 0.165(8) 0.315(19) 0.046(8) -0.077(10) -0.022(5)
C7 0.057(3) 0.165(7) 0.033(3) 0.006(3) 0.011(2) 0.035(4)
C2 0.039(3) 0.132(5) 0.036(3) 0.007(3) 0.004(2) 0.014(3)
C6 0.047(3) 0.147(6) 0.035(3) 0.007(3) 0.001(2) 0.021(3)
C1 0.038(2) 0.140(5) 0.033(2) 0.003(3) 0.003(2) 0.018(3)
C5 0.046(3) 0.165(7) 0.039(3) 0.003(3) 0.007(2) 0.031(3)
C3 0.046(3) 0.155(6) 0.032(3) 0.003(3) 0.001(2) 0.017(3)
C4 0.041(3) 0.150(6) 0.043(3) 0.005(3) -0.004(2) 0.013(3)
C8 0.049(3) 0.154(6) 0.024(2) 0.003(3) 0.010(2) 0.018(3)
C9 0.042(3) 0.164(7) 0.036(3) 0.003(3) 0.003(2) 0.017(3)
C10 0.042(3) 0.152(6) 0.050(3) 0.005(4) 0.001(2) 0.010(3)
C14 0.045(3) 0.150(7) 0.058(4) 0.009(4) 0.000(3) 0.011(3)
C12 0.082(6) 0.142(8) 0.113(8) 0.030(6) 0.002(6) 0.014(6)
C15 0.056(5) 0.160(9) 0.111(8) 0.020(6) -0.014(5) 0.010(5)
C11 0.055(4) 0.155(7) 0.078(5) 0.019(5) -0.001(4) 0.016(4)
C16 0.070(6) 0.164(10) 0.142(10) 0.022(8) -0.012(6) -0.007(6)
C13 0.086(6) 0.185(10) 0.113(8) 0.025(7) 0.014(6) 0.027(6)
C17 0.129(17) 0.24(2) 0.57(7) 0.10(2) -0.15(3) -0.045(11)

loop_
_atom_type_symbol
_atom_type_description
_atom_type_scat_dispersion_real
_atom_type_scat_dispersion_imag
_atom_type_scat_source
C C 0.0181 0.0091 'International Tables Vol C Tables 4.2.6.8 and 6.1.1.4'
H H 0.0000 0.0000 'International Tables Vol C Tables 4.2.6.8 and 6.1.1.4'
Ba Ba -1.0456 8.4617 'International Tables Vol C Tables 4.2.6.8 and 6.1.1.4'
O O 0.0492 0.0322 'International Tables Vol C Tables 4.2.6.8 and 6.1.1.4'

loop_
_geom_angle_atom_site_label_1
_geom_angle_atom_site_label_2
_geom_angle_atom_site_label_3
_geom_angle
_geom_angle_site_symmetry_1
_geom_angle_site_symmetry_3
O1 Ba1 O1 121.1(3) 2_454 .
O1 Ba1 O3 157.4(2) 2_454 6
O1 Ba1 O3 76.4(2) . 6
O1 Ba1 O3 76.4(2) 2_454 5_455
O1 Ba1 O3 157.4(2) . 5_455
O3 Ba1 O3 91.2(3) 6 5_455
O1 Ba1 O4 62.56(15) 2_454 2_455
O1 Ba1 O4 101.45(19) . 2_455
O3 Ba1 O4 101.94(16) 6 2_455
O3 Ba1 O4 99.58(19) 5_455 2_455
O1 Ba1 O4 101.45(19) 2_454 1_554
O1 Ba1 O4 62.56(15) . 1_554
O3 Ba1 O4 99.58(19) 6 1_554
O3 Ba1 O4 101.94(16) 5_455 1_554
O4 Ba1 O4 149.1(4) 2_455 1_554
O1 Ba1 O3 105.58(14) 2_454 2_455
O1 Ba1 O3 71.62(15) . 2_455
O3 Ba1 O3 64.19(15) 6 2_455
O3 Ba1 O3 120.12(15) 5_455 2_455
O4 Ba1 O3 43.97(13) 2_455 2_455
O4 Ba1 O3 133.98(15) 1_554 2_455
O1 Ba1 O3 71.62(15) 2_454 1_554
O1 Ba1 O3 105.58(14) . 1_554
O3 Ba1 O3 120.12(15) 6 1_554
O3 Ba1 O3 64.19(15) 5_455 1_554
O4 Ba1 O3 133.98(15) 2_455 1_554
O4 Ba1 O3 43.97(13) 1_554 1_554
O3 Ba1 O3 174.6(2) 2_455 1_554
O1 Ba1 C8 83.75(15) 2_454 2_455
O1 Ba1 C8 86.06(17) . 2_455
O3 Ba1 C8 83.39(16) 6 2_455
O3 Ba1 C8 111.58(17) 5_455 2_455
O4 Ba1 C8 21.81(14) 2_455 2_455
O4 Ba1 C8 146.31(19) 1_554 2_455
O3 Ba1 C8 22.17(14) 2_455 2_455
O3 Ba1 C8 155.36(16) 1_554 2_455
O1 Ba1 C8 86.06(17) 2_454 1_554
O1 Ba1 C8 83.75(15) . 1_554
O3 Ba1 C8 111.58(17) 6 1_554
O3 Ba1 C8 83.39(16) 5_455 1_554
O4 Ba1 C8 146.31(19) 2_455 1_554
O4 Ba1 C8 21.81(14) 1_554 1_554
O3 Ba1 C8 155.36(16) 2_455 1_554
O3 Ba1 C8 22.17(14) 1_554 1_554
C8 Ba1 C8 159.2(3) 2_455 1_554
O1 Ba1 Ba1 133.34(11) 2_454 5_455
O1 Ba1 Ba1 70.91(12) . 5_455
O3 Ba1 Ba1 33.65(10) 6 5_455
O3 Ba1 Ba1 108.71(11) 5_455 5_455
O4 Ba1 Ba1 70.96(11) 2_455 5_455
O4 Ba1 Ba1 121.43(11) 1_554 5_455
O3 Ba1 Ba1 30.53(9) 2_455 5_455
O3 Ba1 Ba1 153.64(12) 1_554 5_455
C8 Ba1 Ba1 50.58(11) 2_455 5_455
C8 Ba1 Ba1 140.09(12) 1_554 5_455
O1 Ba1 Ba1 70.91(12) 2_454 5_454
O1 Ba1 Ba1 133.34(11) . 5_454
O3 Ba1 Ba1 108.71(11) 6 5_454
O3 Ba1 Ba1 33.65(10) 5_455 5_454
O4 Ba1 Ba1 121.43(11) 2_455 5_454
O4 Ba1 Ba1 70.96(11) 1_554 5_454
O3 Ba1 Ba1 153.64(12) 2_455 5_454
O3 Ba1 Ba1 30.53(9) 1_554 5_454
C8 Ba1 Ba1 140.09(12) 2_455 5_454
C8 Ba1 Ba1 50.58(11) 1_554 5_454
Ba1 Ba1 Ba1 137.11(3) 5_455 5_454
C7 O1 Ba1 138.3(6) . .
C8 O4 Ba1 100.4(4) . 1_556
C8 O3 Ba1 137.7(5) . 5_455
C8 O3 Ba1 93.0(3) . 1_556
Ba1 O3 Ba1 115.81(15) 5_455 1_556
C7 O2 H2 109.4 . .
C12 O5 C13 118.8(9) . .
C16 O6 C17 117.1(11) . .
O1 C7 O2 121.9(6) . .
O1 C7 C6 122.4(6) . .
O2 C7 C6 115.7(6) . .
C1 C2 C3 119.5(5) . .
C1 C2 C8 119.5(5) . .
C3 C2 C8 121.1(5) . .
C1 C6 C5 120.5(5) . .
C1 C6 C7 116.6(5) . .
C5 C6 C7 122.9(5) . .
C6 C1 C2 120.1(5) . .
C6 C1 H1 119.9 . .
C2 C1 H1 119.9 . .
C4 C5 C6 119.8(5) . .
C4 C5 H5 120.1 . .
C6 C5 H5 120.1 . .
C4 C3 C2 120.8(5) . .
C4 C3 H3 119.6 . .
C2 C3 H3 119.6 . .
C5 C4 C3 119.2(5) . .
C5 C4 C9 121.8(5) . .
C3 C4 C9 119.0(5) . .
O4 C8 O3 122.5(5) . .
O4 C8 C2 119.1(5) . .
O3 C8 C2 118.5(5) . .
O4 C8 Ba1 57.8(3) . 1_556
O3 C8 Ba1 64.8(3) . 1_556
C2 C8 Ba1 176.1(5) . 1_556
C10 C9 C14 121.2(6) . .
C10 C9 C4 121.6(7) . .
C14 C9 C4 117.1(7) . .
C9 C10 C11 122.7(6) . .
C9 C10 C14 119.4(8) . 7_446
C11 C10 C14 117.9(7) . 7_446
C9 C14 C15 122.5(7) . .
C9 C14 C10 119.4(7) . 7_446
C15 C14 C10 118.1(8) . 7_446
C11 C12 O5 124.0(9) . .
C11 C12 C16 120.9(10) . 7_446
O5 C12 C16 115.1(11) . 7_446
C16 C15 C14 122.0(8) . .
C16 C15 H15 119.0 . .
C14 C15 H15 119.0 . .
C12 C11 C10 120.6(8) . .
C12 C11 H11 119.7 . .
C10 C11 H11 119.7 . .
C15 C16 O6 124.9(10) . .
C15 C16 C12 120.5(10) . 7_446
O6 C16 C12 114.6(12) . 7_446
O5 C13 H13A 109.5 . .
O5 C13 H13B 109.5 . .
H13A C13 H13B 109.5 . .
O5 C13 H13C 109.5 . .
H13A C13 H13C 109.5 . .
H13B C13 H13C 109.5 . .
O6 C17 H17A 109.5 . .
O6 C17 H17B 109.5 . .
H17A C17 H17B 109.5 . .
O6 C17 H17C 109.5 . .
H17A C17 H17C 109.5 . .
H17B C17 H17C 109.5 . .

loop_
_geom_bond_atom_site_label_1
_geom_bond_atom_site_label_2
_geom_bond_distance
_geom_bond_site_symmetry_2
Ba1 O1 2.707(5) 2_454
Ba1 O1 2.707(5) .
Ba1 O3 2.713(5) 6
Ba1 O3 2.713(5) 5_455
Ba1 O4 2.810(4) 2_455
Ba1 O4 2.810(4) 1_554
Ba1 O3 2.960(5) 2_455
Ba1 O3 2.960(5) 1_554
Ba1 C8 3.267(5) 2_455
Ba1 C8 3.267(5) 1_554
Ba1 Ba1 4.8083(4) 5_455
Ba1 Ba1 4.8083(4) 5_454
O1 C7 1.195(8) .
O4 C8 1.234(7) .
O4 Ba1 2.810(4) 1_556
O3 C8 1.235(8) .
O3 Ba1 2.713(5) 5_455
O3 Ba1 2.960(5) 1_556
O2 C7 1.301(8) .
O2 H2 0.8201 .
O5 C12 1.362(14) .
O5 C13 1.399(12) .
O6 C16 1.348(15) .
O6 C17 1.44(2) .
C7 C6 1.478(8) .
C2 C1 1.381(7) .
C2 C3 1.386(7) .
C2 C8 1.511(7) .
C6 C1 1.370(8) .
C6 C5 1.394(8) .
C1 H1 0.9300 .
C5 C4 1.382(8) .
C5 H5 0.9300 .
C3 C4 1.385(8) .
C3 H3 0.9300 .
C4 C9 1.501(8) .
C8 Ba1 3.267(5) 1_556
C9 C10 1.384(11) .
C9 C14 1.414(11) .
C10 C11 1.424(13) .
C10 C14 1.438(9) 7_446
C14 C15 1.417(13) .
C14 C10 1.438(9) 7_446
C12 C11 1.342(15) .
C12 C16 1.417(14) 7_446
C15 C16 1.312(16) .
C15 H15 0.9300 .
C11 H11 0.9300 .
C16 C12 1.417(14) 7_446
C13 H13A 0.9600 .
C13 H13B 0.9600 .
C13 H13C 0.9600 .
C17 H17A 0.9600 .
C17 H17B 0.9600 .
C17 H17C 0.9600 .

loop_
_geom_torsion_atom_site_label_1
_geom_torsion_atom_site_label_2
_geom_torsion_atom_site_label_3
_geom_torsion_atom_site_label_4
_geom_torsion
_geom_torsion_site_symmetry_1
_geom_torsion_site_symmetry_4
O1 Ba1 O1 C7 136.9(8) 2_454 .
O3 Ba1 O1 C7 -58.7(8) 6 .
O3 Ba1 O1 C7 -0.4(10) 5_455 .
O4 Ba1 O1 C7 -158.4(7) 2_455 .
O4 Ba1 O1 C7 49.9(7) 1_554 .
O3 Ba1 O1 C7 -125.7(8) 2_455 .
O3 Ba1 O1 C7 59.2(8) 1_554 .
C8 Ba1 O1 C7 -142.9(8) 2_455 .
C8 Ba1 O1 C7 55.3(8) 1_554 .
Ba1 Ba1 O1 C7 -93.4(8) 5_455 .
Ba1 Ba1 O1 C7 44.3(9) 5_454 .
Ba1 O1 C7 O2 -51.4(13) . .
Ba1 O1 C7 C6 128.6(7) . .
O1 C7 C6 C1 -16.0(13) . .
O2 C7 C6 C1 164.0(8) . .
O1 C7 C6 C5 163.5(9) . .
O2 C7 C6 C5 -16.6(12) . .
C5 C6 C1 C2 2.4(12) . .
C7 C6 C1 C2 -178.1(7) . .
C3 C2 C1 C6 -2.9(11) . .
C8 C2 C1 C6 177.2(7) . .
C1 C6 C5 C4 0.6(13) . .
C7 C6 C5 C4 -178.9(8) . .
C1 C2 C3 C4 0.5(12) . .
C8 C2 C3 C4 -179.6(7) . .
C6 C5 C4 C3 -3.0(12) . .
C6 C5 C4 C9 175.6(8) . .
C2 C3 C4 C5 2.4(12) . .
C2 C3 C4 C9 -176.2(8) . .
Ba1 O4 C8 O3 3.3(11) 1_556 .
Ba1 O4 C8 C2 -177.4(6) 1_556 .
Ba1 O3 C8 O4 131.8(8) 5_455 .
Ba1 O3 C8 O4 -3.1(10) 1_556 .
Ba1 O3 C8 C2 -47.5(12) 5_455 .
Ba1 O3 C8 C2 177.6(7) 1_556 .
Ba1 O3 C8 Ba1 134.9(7) 5_455 1_556
C1 C2 C8 O4 168.3(8) . .
C3 C2 C8 O4 -11.6(13) . .
C1 C2 C8 O3 -12.3(12) . .
C3 C2 C8 O3 167.7(8) . .
C1 C2 C8 Ba1 134(7) . 1_556
C3 C2 C8 Ba1 -46(8) . 1_556
C5 C4 C9 C10 90.0(10) . .
C3 C4 C9 C10 -91.4(9) . .
C5 C4 C9 C14 -93.3(9) . .
C3 C4 C9 C14 85.3(9) . .
C14 C9 C10 C11 178.9(7) . .
C4 C9 C10 C11 -4.5(10) . .
C14 C9 C10 C14 1.1(11) . 7_446
C4 C9 C10 C14 177.7(6) . 7_446
C10 C9 C14 C15 -178.8(8) . .
C4 C9 C14 C15 4.5(11) . .
C10 C9 C14 C10 -1.1(11) . 7_446
C4 C9 C14 C10 -177.8(6) . 7_446
C13 O5 C12 C11 4.7(18) . .
C13 O5 C12 C16 -176.5(12) . 7_446
C9 C14 C15 C16 -179.9(10) . .
C10 C14 C15 C16 2.4(16) 7_446 .
O5 C12 C11 C10 179.4(9) . .
C16 C12 C11 C10 0.7(18) 7_446 .
C9 C10 C11 C12 179.7(9) . .
C14 C10 C11 C12 -2.5(13) 7_446 .
C14 C15 C16 O6 -178.9(15) . .
C14 C15 C16 C12 -1(2) . 7_446
C17 O6 C16 C15 7(3) . .
C17 O6 C16 C12 -172(2) . 7_446
